data_7152007
loop_
_publ_author_name
'Yu, Xingxin'
'Yang, Qin'
'Lou, Honglei'
'Peng, Yiyuan'
'Wu, Jie'

_publ_section_title
;
 An efficient approach to pyrazolo[5,1-a]isoquinolin-2-amines via a
 silver(i)-catalyzed three-component reaction of 2-alkynylbenzaldehyde,
 sulfonohydrazide, and nitrile.
;
_journal_issue 20
_journal_name_full 'Organic &amp; biomolecular chemistry'
_journal_page_first 7033
_journal_page_last 7037
_journal_paper_doi 10.1039/c1ob05917c
_journal_volume 9
_journal_year 2011
_chemical_formula_sum 'C16 H16 N4'
_chemical_formula_weight 264.33
_chemical_name_systematic
;
?
;
_space_group_IT_number 2
_symmetry_cell_setting triclinic
_symmetry_space_group_name_Hall '-P 1'
_symmetry_space_group_name_H-M 'P -1'
_atom_sites_solution_hydrogens geom
_atom_sites_solution_primary direct
_atom_sites_solution_secondary difmap
_audit_creation_method SHELXL-97
_cell_angle_alpha 88.480(2)
_cell_angle_beta 85.747(2)
_cell_angle_gamma 80.272(2)
_cell_formula_units_Z 4
_cell_length_a 9.636(2)
_cell_length_b 9.930(2)
_cell_length_c 14.630(3)
_cell_measurement_reflns_used 3917
_cell_measurement_temperature 273(2)
_cell_measurement_theta_max 27.95
_cell_measurement_theta_min 2.48
_cell_volume 1375.8(5)
_computing_structure_refinement 'SHELXL-97 (Sheldrick, 2008)'
_computing_structure_solution 'SHELXS-97 (Sheldrick, 2008)'
_diffrn_ambient_temperature 273(2)
_diffrn_measured_fraction_theta_full 0.979
_diffrn_measured_fraction_theta_max 0.979
_diffrn_radiation_monochromator graphite
_diffrn_radiation_source 'fine-focus sealed tube'
_diffrn_radiation_type MoK\a
_diffrn_radiation_wavelength 0.71073
_diffrn_reflns_av_R_equivalents 0.0207
_diffrn_reflns_av_sigmaI/netI 0.0330
_diffrn_reflns_limit_h_max 5
_diffrn_reflns_limit_h_min -11
_diffrn_reflns_limit_k_max 11
_diffrn_reflns_limit_k_min -11
_diffrn_reflns_limit_l_max 16
_diffrn_reflns_limit_l_min -17
_diffrn_reflns_number 6851
_diffrn_reflns_theta_full 25.20
_diffrn_reflns_theta_max 25.20
_diffrn_reflns_theta_min 1.40
_exptl_absorpt_coefficient_mu 0.079
_exptl_absorpt_correction_T_max 1.0000
_exptl_absorpt_correction_T_min 0.6000
_exptl_absorpt_correction_type multi-scan
_exptl_absorpt_process_details SABABS
_exptl_crystal_colour colorless
_exptl_crystal_density_diffrn 1.276
_exptl_crystal_density_method 'not measured'
_exptl_crystal_description block
_exptl_crystal_F_000 560
_exptl_crystal_size_max 0.18
_exptl_crystal_size_mid 0.10
_exptl_crystal_size_min 0.08
_refine_diff_density_max 0.291
_refine_diff_density_min -0.447
_refine_diff_density_rms 0.087
_refine_ls_extinction_method none
_refine_ls_goodness_of_fit_ref 1.071
_refine_ls_hydrogen_treatment mixed
_refine_ls_matrix_type full
_refine_ls_number_parameters 363
_refine_ls_number_reflns 4851
_refine_ls_number_restraints 0
_refine_ls_restrained_S_all 1.071
_refine_ls_R_factor_all 0.0581
_refine_ls_R_factor_gt 0.0507
_refine_ls_shift/su_max 0.000
_refine_ls_shift/su_mean 0.000
_refine_ls_structure_factor_coef Fsqd
_refine_ls_weighting_details 'calc w=1/[\s^2^(Fo^2^)+(0.0842P)^2^+0.2073P] where P=(Fo^2^+2Fc^2^)/3'
_refine_ls_weighting_scheme calc
_refine_ls_wR_factor_gt 0.1335
_refine_ls_wR_factor_ref 0.1436
_reflns_number_gt 4099
_reflns_number_total 4851
_reflns_threshold_expression >2sigma(I)
_cod_data_source_file c1ob05917c.txt
_cod_data_source_block a10505c_0m
_cod_original_cell_volume 1375.9(5)
_cod_original_sg_symbol_H-M P-1
_cod_database_code 7152007

loop_
_symmetry_equiv_pos_as_xyz
'x, y, z'
'-x, -y, -z'

loop_
_atom_site_label
_atom_site_type_symbol
_atom_site_fract_x
_atom_site_fract_y
_atom_site_fract_z
_atom_site_U_iso_or_equiv
_atom_site_adp_type
_atom_site_occupancy
_atom_site_symmetry_multiplicity
_atom_site_calc_flag
_atom_site_refinement_flags
C28 C 0.78533(15) 0.66325(14) 0.24719(10) 0.0358(3) Uani 1 1 d .
C13 C 0.63842(16) -0.12205(14) 0.43393(10) 0.0399(3) Uani 1 1 d .
C22 C 0.55267(15) 0.59229(14) 0.25317(10) 0.0394(3) Uani 1 1 d .
H22 H 0.4904 0.5383 0.2801 0.047 Uiso 1 1 calc R
C29 C 0.74068(14) 0.75026(14) 0.17165(10) 0.0350(3) Uani 1 1 d .
C21 C 0.51278(15) 0.67367(14) 0.18103(10) 0.0363(3) Uani 1 1 d .
C23 C 0.68688(16) 0.58638(14) 0.28933(10) 0.0377(3) Uani 1 1 d .
C5 C 0.68747(16) 0.04933(14) 0.31920(10) 0.0411(3) Uani 1 1 d .
C20 C 0.37844(15) 0.68394(15) 0.13435(11) 0.0426(4) Uani 1 1 d .
H20A H 0.4009 0.6840 0.0686 0.051 Uiso 1 1 calc R
H20B H 0.3199 0.7709 0.1496 0.051 Uiso 1 1 calc R
C12 C 0.50284(16) -0.12292(16) 0.40068(11) 0.0437(4) Uani 1 1 d .
C27 C 0.91961(16) 0.65295(16) 0.28041(11) 0.0447(4) Uani 1 1 d .
H27 H 0.9847 0.7031 0.2524 0.054 Uiso 1 1 calc R
N7 N 0.69992(14) 1.00115(15) -0.00667(10) 0.0588(4) Uani 1 1 d .
H7A H 0.6277 1.0313 -0.0370 0.071 Uiso 1 1 calc R
H7B H 0.7766 1.0342 -0.0173 0.071 Uiso 1 1 calc R
C30 C 0.80019(15) 0.84323(15) 0.11446(10) 0.0385(3) Uani 1 1 d .
C31 C 0.69298(15) 0.90205(15) 0.05759(10) 0.0395(3) Uani 1 1 d .
C6 C 0.56037(17) 0.04844(16) 0.28694(11) 0.0467(4) Uani 1 1 d .
H6 H 0.5341 0.1049 0.2372 0.056 Uiso 1 1 calc R
C7 C 0.46413(17) -0.03577(16) 0.32595(11) 0.0462(4) Uani 1 1 d .
C24 C 0.72657(18) 0.50338(15) 0.36552(10) 0.0460(4) Uani 1 1 d .
H24 H 0.6627 0.4532 0.3949 0.055 Uiso 1 1 calc R
C26 C 0.95514(18) 0.56951(18) 0.35371(12) 0.0526(4) Uani 1 1 d .
H26 H 1.0448 0.5621 0.3749 0.063 Uiso 1 1 calc R
C15 C 0.84176(16) -0.13607(15) 0.50012(10) 0.0421(3) Uani 1 1 d .
C8 C 0.33071(18) -0.03428(19) 0.29265(13) 0.0579(5) Uani 1 1 d .
H8 H 0.3035 0.0223 0.2432 0.069 Uiso 1 1 calc R
C4 C 0.79592(18) 0.13235(16) 0.28398(11) 0.0467(4) Uani 1 1 d .
H4A H 0.8843 0.0710 0.2708 0.056 Uiso 1 1 calc R
H4B H 0.8104 0.1925 0.3323 0.056 Uiso 1 1 calc R
C32 C 0.93609(15) 0.87808(16) 0.11319(11) 0.0444(4) Uani 1 1 d .
C11 C 0.40855(18) -0.20509(19) 0.43992(13) 0.0559(4) Uani 1 1 d .
H11 H 0.4339 -0.2627 0.4893 0.067 Uiso 1 1 calc R
C19 C 0.29332(16) 0.57076(16) 0.15862(11) 0.0461(4) Uani 1 1 d .
H19A H 0.2820 0.5619 0.2248 0.055 Uiso 1 1 calc R
H19B H 0.2000 0.5968 0.1364 0.055 Uiso 1 1 calc R
C3 C 0.76155(18) 0.21848(16) 0.19886(11) 0.0496(4) Uani 1 1 d .
H3A H 0.7387 0.1607 0.1517 0.060 Uiso 1 1 calc R
H3B H 0.6791 0.2872 0.2132 0.060 Uiso 1 1 calc R
C14 C 0.71503(17) -0.18899(15) 0.50397(10) 0.0428(4) Uani 1 1 d .
C25 C 0.85780(19) 0.49546(17) 0.39687(11) 0.0515(4) Uani 1 1 d .
H25 H 0.8823 0.4402 0.4474 0.062 Uiso 1 1 calc R
C9 C 0.24057(19) -0.1149(2) 0.33202(14) 0.0654(5) Uani 1 1 d .
H9 H 0.1525 -0.1125 0.3094 0.078 Uiso 1 1 calc R
C10 C 0.2796(2) -0.2006(2) 0.40576(14) 0.0664(5) Uani 1 1 d .
H10 H 0.2175 -0.2553 0.4320 0.080 Uiso 1 1 calc R
C16 C 0.67750(19) -0.29100(18) 0.56569(12) 0.0528(4) Uani 1 1 d .
C2 C 0.8824(2) 0.28807(18) 0.16255(12) 0.0577(4) Uani 1 1 d .
H2A H 0.9644 0.2191 0.1475 0.069 Uiso 1 1 calc R
H2B H 0.9061 0.3446 0.2102 0.069 Uiso 1 1 calc R
C18 C 0.3594(2) 0.43343(18) 0.11942(14) 0.0618(5) Uani 1 1 d .
H18A H 0.3740 0.4425 0.0534 0.074 Uiso 1 1 calc R
H18B H 0.4509 0.4050 0.1437 0.074 Uiso 1 1 calc R
C17 C 0.2695(3) 0.3250(3) 0.14165(19) 0.1010(9) Uani 1 1 d .
H17A H 0.2499 0.3193 0.2068 0.151 Uiso 1 1 calc R
H17B H 0.3189 0.2384 0.1198 0.151 Uiso 1 1 calc R
H17C H 0.1823 0.3480 0.1125 0.151 Uiso 1 1 calc R
C1 C 0.8487(3) 0.3765(2) 0.07790(14) 0.0777(6) Uani 1 1 d .
H1A H 0.8263 0.3209 0.0302 0.117 Uiso 1 1 calc R
H1B H 0.9291 0.4175 0.0573 0.117 Uiso 1 1 calc R
H1C H 0.7695 0.4468 0.0928 0.117 Uiso 1 1 calc R
N3 N 0.95094(15) -0.17263(14) 0.55511(10) 0.0551(4) Uani 1 1 d .
H3C H 1.0256 -0.1359 0.5466 0.066 Uiso 1 1 calc R
H3D H 0.9450 -0.2324 0.5982 0.066 Uiso 1 1 calc R
N8 N 1.04512(15) 0.90936(18) 0.11106(12) 0.0675(5) Uani 1 1 d .
N4 N 0.6516(2) -0.37482(19) 0.61608(12) 0.0805(5) Uani 1 1 d .
N5 N 0.60745(12) 0.75563(12) 0.14516(8) 0.0354(3) Uani 1 1 d .
N1 N 0.72237(13) -0.03690(12) 0.39318(8) 0.0387(3) Uani 1 1 d .
N6 N 0.57598(12) 0.84918(12) 0.07539(8) 0.0406(3) Uani 1 1 d .
N2 N 0.84862(13) -0.04424(12) 0.43321(9) 0.0425(3) Uani 1 1 d .

loop_
_atom_site_aniso_label
_atom_site_aniso_U_11
_atom_site_aniso_U_22
_atom_site_aniso_U_33
_atom_site_aniso_U_23
_atom_site_aniso_U_13
_atom_site_aniso_U_12
C28 0.0360(7) 0.0337(7) 0.0370(7) 0.0021(6) -0.0034(6) -0.0037(6)
C13 0.0439(8) 0.0363(7) 0.0397(8) -0.0036(6) 0.0027(6) -0.0089(6)
C22 0.0393(8) 0.0375(7) 0.0426(8) 0.0077(6) -0.0009(6) -0.0117(6)
C29 0.0295(7) 0.0348(7) 0.0403(8) 0.0030(6) -0.0027(6) -0.0049(5)
C21 0.0329(7) 0.0352(7) 0.0414(8) 0.0057(6) -0.0003(6) -0.0093(6)
C23 0.0415(8) 0.0337(7) 0.0373(7) 0.0026(6) -0.0027(6) -0.0053(6)
C5 0.0460(8) 0.0346(7) 0.0423(8) 0.0003(6) -0.0052(7) -0.0047(6)
C20 0.0356(8) 0.0451(8) 0.0481(8) 0.0107(6) -0.0063(6) -0.0099(6)
C12 0.0424(8) 0.0444(8) 0.0443(8) -0.0093(7) 0.0044(7) -0.0089(7)
C27 0.0386(8) 0.0465(8) 0.0494(9) 0.0049(7) -0.0092(7) -0.0066(6)
N7 0.0375(7) 0.0680(9) 0.0728(10) 0.0390(8) -0.0102(7) -0.0181(6)
C30 0.0310(7) 0.0405(7) 0.0439(8) 0.0086(6) -0.0014(6) -0.0079(6)
C31 0.0322(7) 0.0414(8) 0.0446(8) 0.0119(6) -0.0012(6) -0.0084(6)
C6 0.0495(9) 0.0445(8) 0.0464(9) 0.0020(7) -0.0094(7) -0.0064(7)
C7 0.0423(8) 0.0467(9) 0.0495(9) -0.0090(7) -0.0036(7) -0.0056(7)
C24 0.0548(9) 0.0419(8) 0.0415(8) 0.0090(6) -0.0069(7) -0.0089(7)
C26 0.0481(9) 0.0564(10) 0.0535(10) 0.0043(8) -0.0185(8) -0.0032(7)
C15 0.0458(8) 0.0357(7) 0.0443(8) 0.0028(6) -0.0048(7) -0.0058(6)
C8 0.0470(10) 0.0643(11) 0.0630(11) -0.0080(9) -0.0104(8) -0.0072(8)
C4 0.0497(9) 0.0434(8) 0.0487(9) 0.0058(7) -0.0091(7) -0.0111(7)
C32 0.0330(8) 0.0469(8) 0.0525(9) 0.0147(7) -0.0019(6) -0.0074(6)
C11 0.0509(10) 0.0635(11) 0.0554(10) -0.0038(8) 0.0052(8) -0.0187(8)
C19 0.0346(8) 0.0565(9) 0.0498(9) 0.0121(7) -0.0063(6) -0.0157(7)
C3 0.0575(10) 0.0452(9) 0.0480(9) 0.0072(7) -0.0128(8) -0.0116(7)
C14 0.0483(9) 0.0380(8) 0.0421(8) 0.0016(6) -0.0003(7) -0.0088(6)
C25 0.0619(10) 0.0478(9) 0.0436(9) 0.0093(7) -0.0156(8) -0.0021(8)
C9 0.0423(10) 0.0820(13) 0.0744(13) -0.0160(10) -0.0038(9) -0.0155(9)
C10 0.0507(10) 0.0818(13) 0.0713(12) -0.0095(10) 0.0091(9) -0.0290(10)
C16 0.0588(10) 0.0532(10) 0.0479(9) 0.0069(7) -0.0024(8) -0.0158(8)
C2 0.0674(11) 0.0536(10) 0.0540(10) 0.0095(8) -0.0061(9) -0.0166(8)
C18 0.0624(11) 0.0546(10) 0.0727(12) 0.0031(9) -0.0177(9) -0.0173(9)
C17 0.146(3) 0.0779(15) 0.0960(18) 0.0060(13) -0.0226(17) -0.0627(17)
C1 0.1013(17) 0.0762(14) 0.0593(12) 0.0210(10) -0.0093(11) -0.0270(12)
N3 0.0531(8) 0.0526(8) 0.0616(9) 0.0195(7) -0.0167(7) -0.0125(6)
N8 0.0388(8) 0.0791(11) 0.0873(12) 0.0263(9) -0.0062(7) -0.0206(7)
N4 0.0965(14) 0.0810(12) 0.0698(11) 0.0289(9) -0.0061(10) -0.0359(10)
N5 0.0302(6) 0.0359(6) 0.0404(6) 0.0097(5) -0.0036(5) -0.0074(5)
N1 0.0412(7) 0.0352(6) 0.0405(6) 0.0006(5) -0.0045(5) -0.0082(5)
N6 0.0337(6) 0.0435(7) 0.0450(7) 0.0180(5) -0.0058(5) -0.0093(5)
N2 0.0427(7) 0.0380(6) 0.0480(7) 0.0048(5) -0.0096(6) -0.0081(5)

loop_
_atom_type_symbol
_atom_type_description
_atom_type_scat_dispersion_real
_atom_type_scat_dispersion_imag
_atom_type_scat_source
C C 0.0033 0.0016 'International Tables Vol C Tables 4.2.6.8 and 6.1.1.4'
H H 0.0000 0.0000 'International Tables Vol C Tables 4.2.6.8 and 6.1.1.4'
N N 0.0061 0.0033 'International Tables Vol C Tables 4.2.6.8 and 6.1.1.4'

loop_
_geom_angle_atom_site_label_1
_geom_angle_atom_site_label_2
_geom_angle_atom_site_label_3
_geom_angle
C27 C28 C23 119.87(13)
C27 C28 C29 123.01(13)
C23 C28 C29 117.12(13)
N1 C13 C14 105.21(13)
N1 C13 C12 118.99(14)
C14 C13 C12 135.79(14)
C21 C22 C23 122.21(13)
N5 C29 C30 105.43(12)
N5 C29 C28 118.96(12)
C30 C29 C28 135.56(13)
C22 C21 N5 116.69(13)
C22 C21 C20 127.19(13)
N5 C21 C20 116.12(12)
C24 C23 C28 118.23(14)
C24 C23 C22 121.87(14)
C28 C23 C22 119.88(13)
C6 C5 N1 116.66(14)
C6 C5 C4 127.26(14)
N1 C5 C4 116.08(13)
C21 C20 C19 115.14(12)
C11 C12 C7 119.78(15)
C11 C12 C13 122.71(16)
C7 C12 C13 117.51(14)
C26 C27 C28 120.20(15)
C29 C30 C32 128.86(13)
C29 C30 C31 105.70(12)
C32 C30 C31 125.41(13)
N6 C31 N7 121.28(13)
N6 C31 C30 111.46(12)
N7 C31 C30 127.24(13)
C5 C6 C7 122.68(15)
C8 C7 C12 118.40(16)
C8 C7 C6 122.22(16)
C12 C7 C6 119.38(14)
C25 C24 C23 120.82(15)
C27 C26 C25 120.34(15)
N2 C15 N3 121.06(14)
N2 C15 C14 112.24(14)
N3 C15 C14 126.68(14)
C9 C8 C7 120.81(19)
C5 C4 C3 115.74(13)
N8 C32 C30 178.29(17)
C10 C11 C12 120.12(18)
C18 C19 C20 113.89(14)
C2 C3 C4 112.26(14)
C13 C14 C15 105.61(13)
C13 C14 C16 128.36(15)
C15 C14 C16 126.02(15)
C24 C25 C26 120.52(15)
C8 C9 C10 120.42(18)
C11 C10 C9 120.47(18)
N4 C16 C14 177.8(2)
C3 C2 C1 112.85(16)
C17 C18 C19 112.48(19)
C29 N5 N6 112.77(11)
C29 N5 C21 124.81(12)
N6 N5 C21 122.39(11)
C13 N1 N2 112.95(12)
C13 N1 C5 124.77(13)
N2 N1 C5 122.28(12)
C31 N6 N5 104.62(11)
C15 N2 N1 103.99(12)

loop_
_geom_bond_atom_site_label_1
_geom_bond_atom_site_label_2
_geom_bond_distance
C28 C27 1.402(2)
C28 C23 1.413(2)
C28 C29 1.4308(19)
C13 N1 1.3629(18)
C13 C14 1.395(2)
C13 C12 1.429(2)
C22 C21 1.351(2)
C22 C23 1.425(2)
C29 N5 1.3605(18)
C29 C30 1.3958(19)
C21 N5 1.3882(17)
C21 C20 1.495(2)
C23 C24 1.406(2)
C5 C6 1.346(2)
C5 N1 1.3875(19)
C5 C4 1.492(2)
C20 C19 1.520(2)
C12 C11 1.403(2)
C12 C7 1.409(2)
C27 C26 1.366(2)
N7 C31 1.3493(18)
C30 C32 1.409(2)
C30 C31 1.414(2)
C31 N6 1.3281(18)
C6 C7 1.429(2)
C7 C8 1.406(2)
C24 C25 1.366(2)
C26 C25 1.393(2)
C15 N2 1.3257(19)
C15 N3 1.366(2)
C15 C14 1.406(2)
C8 C9 1.365(3)
C4 C3 1.517(2)
C32 N8 1.143(2)
C11 C10 1.367(3)
C19 C18 1.512(3)
C3 C2 1.509(2)
C14 C16 1.414(2)
C9 C10 1.390(3)
C16 N4 1.144(2)
C2 C1 1.522(2)
C18 C17 1.507(3)
N5 N6 1.3774(16)
N1 N2 1.3790(17)
